data_2228093
loop_
_publ_author_name
'Zhang, Liang-Wei'
'Wu, Wen-Yu'
'Su, Zhong-Xing'
'Zhang, Ai-Jiang'
'Liu, Xiang'

_publ_section_title
;
 1,2-Bis{2-[(1,3-benzothiazol-2-yl)sulfanylmethyl]phenoxy}ethane
;
_journal_coeditor_code XU5002
_journal_issue 9
_journal_name_full 'Acta Crystallographica Section E'
_journal_page_first o2229
_journal_paper_doi 10.1107/S160053681003062X
_journal_volume 66
_journal_year 2010
_chemical_formula_iupac 'C30 H24 N2 O2 S4'
_chemical_formula_moiety 'C30 H24 N2 O2 S4'
_chemical_formula_sum 'C30 H24 N2 O2 S4'
_chemical_formula_weight 572.75
_chemical_name_systematic
;
1,2-Bis{2-[(1,3-benzothiazol-2-yl)sulfanylmethyl]phenoxy}ethane
;
_space_group_IT_number 2
_symmetry_cell_setting triclinic
_symmetry_space_group_name_Hall '-P 1'
_symmetry_space_group_name_H-M 'P -1'
_atom_sites_solution_hydrogens geom
_atom_sites_solution_primary direct
_atom_sites_solution_secondary difmap
_audit_creation_method SHELXL-97
_cell_angle_alpha 82.4220(10)
_cell_angle_beta 76.2850(10)
_cell_angle_gamma 68.9930(10)
_cell_formula_units_Z 2
_cell_length_a 9.8194(6)
_cell_length_b 10.7740(8)
_cell_length_c 14.0716(9)
_cell_measurement_reflns_used 1819
_cell_measurement_temperature 296(2)
_cell_measurement_theta_max 22.83
_cell_measurement_theta_min 2.27
_cell_volume 1348.32(16)
_computing_cell_refinement 'SAINT (Bruker, 2007)'
_computing_data_collection 'APEX2 (Bruker, 2007)'
_computing_data_reduction 'SAINT (Bruker, 2007)'
_computing_molecular_graphics 'SHELXTL (Sheldrick, 2008)'
_computing_publication_material 'SHELXTL (Sheldrick, 2008)'
_computing_structure_refinement 'SHELXL97 (Sheldrick, 2008)'
_computing_structure_solution 'SHELXS97 (Sheldrick, 2008)'
_diffrn_ambient_temperature 296(2)
_diffrn_measured_fraction_theta_full 0.989
_diffrn_measured_fraction_theta_max 0.989
_diffrn_measurement_device_type 'Bruker APEXII CCD'
_diffrn_measurement_method '\f and \w scans'
_diffrn_radiation_monochromator graphite
_diffrn_radiation_source 'fine-focus sealed tube'
_diffrn_radiation_type MoK\a
_diffrn_radiation_wavelength 0.71073
_diffrn_reflns_av_R_equivalents 0.0224
_diffrn_reflns_av_sigmaI/netI 0.0486
_diffrn_reflns_limit_h_max 10
_diffrn_reflns_limit_h_min -11
_diffrn_reflns_limit_k_max 13
_diffrn_reflns_limit_k_min -11
_diffrn_reflns_limit_l_max 10
_diffrn_reflns_limit_l_min -17
_diffrn_reflns_number 7093
_diffrn_reflns_theta_full 25.50
_diffrn_reflns_theta_max 25.50
_diffrn_reflns_theta_min 1.49
_exptl_absorpt_coefficient_mu 0.385
_exptl_absorpt_correction_T_max 0.8934
_exptl_absorpt_correction_T_min 0.8772
_exptl_absorpt_correction_type multi-scan
_exptl_absorpt_process_details '(SADABS; Bruker, 2001)'
_exptl_crystal_colour yellow
_exptl_crystal_density_diffrn 1.411
_exptl_crystal_density_method 'not measured'
_exptl_crystal_description block
_exptl_crystal_F_000 596
_exptl_crystal_size_max 0.35
_exptl_crystal_size_mid 0.32
_exptl_crystal_size_min 0.30
_refine_diff_density_max 0.240
_refine_diff_density_min -0.276
_refine_ls_extinction_method none
_refine_ls_goodness_of_fit_ref 1.012
_refine_ls_hydrogen_treatment constr
_refine_ls_matrix_type full
_refine_ls_number_parameters 343
_refine_ls_number_reflns 4947
_refine_ls_number_restraints 0
_refine_ls_restrained_S_all 1.012
_refine_ls_R_factor_all 0.0667
_refine_ls_R_factor_gt 0.0435
_refine_ls_shift/su_max 0.000
_refine_ls_shift/su_mean 0.000
_refine_ls_structure_factor_coef Fsqd
_refine_ls_weighting_details 'calc w=1/[\s^2^(Fo^2^)+(0.0313P)^2^+0.6717P] where P=(Fo^2^+2Fc^2^)/3'
_refine_ls_weighting_scheme calc
_refine_ls_wR_factor_gt 0.0882
_refine_ls_wR_factor_ref 0.1006
_reflns_number_gt 3531
_reflns_number_total 4947
_reflns_threshold_expression I>2sigma(I)
_cod_data_source_file xu5002.cif
_cod_data_source_block I
_cod_database_code 2228093
_cod_database_fobs_code 2228093

loop_
_symmetry_equiv_pos_as_xyz
'x, y, z'
'-x, -y, -z'

loop_
_atom_site_type_symbol
_atom_site_label
_atom_site_fract_x
_atom_site_fract_y
_atom_site_fract_z
_atom_site_U_iso_or_equiv
_atom_site_adp_type
_atom_site_calc_flag
_atom_site_refinement_flags
_atom_site_occupancy
_atom_site_disorder_assembly
_atom_site_disorder_group
S S1 0.25411(9) 0.18208(8) 0.27373(6) 0.0552(2) Uani d . 1 . .
S S2 0.38885(9) 0.13160(8) 0.44913(6) 0.0523(2) Uani d . 1 . .
S S3 0.47855(8) 0.88320(7) 0.11847(5) 0.0451(2) Uani d . 1 . .
S S4 0.80655(8) 0.86358(8) 0.05966(5) 0.0463(2) Uani d . 1 . .
N N1 0.1731(2) 0.3580(2) 0.40420(16) 0.0432(6) Uani d . 1 . .
N N2 0.6259(2) 0.9606(2) 0.22042(15) 0.0402(5) Uani d . 1 . .
O O1 0.5007(2) 0.38268(19) 0.38482(13) 0.0479(5) Uani d . 1 . .
O O2 0.4699(2) 0.58394(19) 0.16478(13) 0.0474(5) Uani d . 1 . .
C C1 0.0873(3) 0.4137(3) 0.33328(18) 0.0387(6) Uani d . 1 . .
C C2 -0.0182(3) 0.5403(3) 0.3337(2) 0.0503(7) Uani d . 1 . .
H H2 -0.0354 0.5968 0.3831 0.060 Uiso calc R 1 . .
C C3 -0.0972(3) 0.5814(3) 0.2596(2) 0.0531(8) Uani d . 1 . .
H H3 -0.1679 0.6664 0.2591 0.064 Uiso calc R 1 . .
C C4 -0.0727(3) 0.4980(3) 0.1859(2) 0.0536(8) Uani d . 1 . .
H H4 -0.1282 0.5274 0.1372 0.064 Uiso calc R 1 . .
C C5 0.0320(3) 0.3725(3) 0.1834(2) 0.0512(8) Uani d . 1 . .
H H5 0.0485 0.3168 0.1336 0.061 Uiso calc R 1 . .
C C6 0.1124(3) 0.3313(3) 0.2573(2) 0.0413(6) Uani d . 1 . .
C C7 0.2632(3) 0.2401(3) 0.38187(19) 0.0407(6) Uani d . 1 . .
C C8 0.3907(3) 0.2396(3) 0.53801(19) 0.0484(7) Uani d . 1 . .
H H8A 0.3180 0.3272 0.5299 0.058 Uiso calc R 1 . .
H H8B 0.3612 0.2041 0.6036 0.058 Uiso calc R 1 . .
C C9 0.5399(3) 0.2527(3) 0.52779(18) 0.0396(6) Uani d . 1 . .
C C10 0.6279(3) 0.1936(3) 0.5960(2) 0.0530(8) Uani d . 1 . .
H H10 0.5951 0.1419 0.6484 0.064 Uiso calc R 1 . .
C C11 0.7635(4) 0.2098(4) 0.5880(2) 0.0670(10) Uani d . 1 . .
H H11 0.8214 0.1688 0.6344 0.080 Uiso calc R 1 . .
C C12 0.8124(4) 0.2859(4) 0.5117(2) 0.0664(9) Uani d . 1 . .
H H12 0.9034 0.2973 0.5068 0.080 Uiso calc R 1 . .
C C13 0.7282(3) 0.3463(3) 0.4420(2) 0.0520(8) Uani d . 1 . .
H H13 0.7623 0.3978 0.3900 0.062 Uiso calc R 1 . .
C C14 0.5929(3) 0.3296(3) 0.44972(19) 0.0399(6) Uani d . 1 . .
C C15 0.5447(3) 0.4641(3) 0.30440(19) 0.0445(7) Uani d . 1 . .
H H15A 0.6418 0.4161 0.2664 0.053 Uiso calc R 1 . .
H H15B 0.5490 0.5437 0.3270 0.053 Uiso calc R 1 . .
C C16 0.4271(3) 0.4995(3) 0.24431(18) 0.0432(7) Uani d . 1 . .
H H16A 0.4244 0.4202 0.2204 0.052 Uiso calc R 1 . .
H H16B 0.3297 0.5458 0.2827 0.052 Uiso calc R 1 . .
C C17 0.3904(3) 0.6233(2) 0.09199(18) 0.0364(6) Uani d . 1 . .
C C18 0.2737(3) 0.5827(3) 0.0873(2) 0.0430(7) Uani d . 1 . .
H H18 0.2423 0.5267 0.1367 0.052 Uiso calc R 1 . .
C C19 0.2042(3) 0.6262(3) 0.0083(2) 0.0453(7) Uani d . 1 . .
H H19 0.1255 0.5993 0.0051 0.054 Uiso calc R 1 . .
C C20 0.2497(3) 0.7087(3) -0.0653(2) 0.0459(7) Uani d . 1 . .
H H20 0.2030 0.7366 -0.1185 0.055 Uiso calc R 1 . .
C C21 0.3653(3) 0.7495(3) -0.05950(18) 0.0411(7) Uani d . 1 . .
H H21 0.3958 0.8056 -0.1093 0.049 Uiso calc R 1 . .
C C22 0.4369(3) 0.7090(2) 0.01829(18) 0.0353(6) Uani d . 1 . .
C C23 0.5585(3) 0.7579(3) 0.02708(18) 0.0398(6) Uani d . 1 . .
H H23A 0.5961 0.7963 -0.0354 0.048 Uiso calc R 1 . .
H H23B 0.6403 0.6848 0.0472 0.048 Uiso calc R 1 . .
C C24 0.6343(3) 0.9053(3) 0.14192(18) 0.0363(6) Uani d . 1 . .
C C25 0.7615(3) 0.9749(3) 0.21972(18) 0.0371(6) Uani d . 1 . .
C C26 0.7899(3) 1.0335(3) 0.2921(2) 0.0515(8) Uani d . 1 . .
H H26 0.7157 1.0665 0.3465 0.062 Uiso calc R 1 . .
C C27 0.9282(3) 1.0417(3) 0.2820(2) 0.0547(8) Uani d . 1 . .
H H27 0.9481 1.0807 0.3299 0.066 Uiso calc R 1 . .
C C28 1.0395(3) 0.9924(3) 0.2009(2) 0.0513(8) Uani d . 1 . .
H H28 1.1328 0.9994 0.1954 0.062 Uiso calc R 1 . .
C C29 1.0153(3) 0.9342(3) 0.1293(2) 0.0474(7) Uani d . 1 . .
H H29 1.0908 0.9005 0.0757 0.057 Uiso calc R 1 . .
C C30 0.8741(3) 0.9266(3) 0.13876(18) 0.0374(6) Uani d . 1 . .

loop_
_atom_site_aniso_label
_atom_site_aniso_U_11
_atom_site_aniso_U_22
_atom_site_aniso_U_33
_atom_site_aniso_U_12
_atom_site_aniso_U_13
_atom_site_aniso_U_23
S1 0.0584(5) 0.0437(4) 0.0664(5) -0.0079(4) -0.0286(4) -0.0108(4)
S2 0.0542(5) 0.0422(4) 0.0638(5) -0.0135(4) -0.0279(4) 0.0061(4)
S3 0.0378(4) 0.0500(4) 0.0513(4) -0.0185(3) -0.0077(3) -0.0086(3)
S4 0.0419(4) 0.0579(5) 0.0430(4) -0.0221(4) -0.0020(3) -0.0130(3)
N1 0.0376(13) 0.0486(15) 0.0428(13) -0.0121(11) -0.0114(11) -0.0018(11)
N2 0.0387(13) 0.0478(14) 0.0362(13) -0.0192(11) -0.0053(10) -0.0009(10)
O1 0.0507(12) 0.0590(13) 0.0407(11) -0.0260(10) -0.0219(9) 0.0186(9)
O2 0.0552(12) 0.0556(12) 0.0443(11) -0.0319(10) -0.0253(10) 0.0184(9)
C1 0.0325(14) 0.0469(17) 0.0384(15) -0.0156(13) -0.0097(12) 0.0025(13)
C2 0.0449(17) 0.0493(18) 0.0533(18) -0.0079(14) -0.0136(14) -0.0082(14)
C3 0.0460(18) 0.0505(19) 0.058(2) -0.0080(15) -0.0185(15) 0.0025(15)
C4 0.0505(19) 0.059(2) 0.0560(19) -0.0182(16) -0.0266(15) 0.0095(16)
C5 0.0550(19) 0.056(2) 0.0511(18) -0.0213(16) -0.0223(15) -0.0051(15)
C6 0.0382(16) 0.0431(16) 0.0465(16) -0.0160(13) -0.0135(13) -0.0004(13)
C7 0.0375(16) 0.0430(17) 0.0457(16) -0.0182(13) -0.0125(13) 0.0039(13)
C8 0.0484(18) 0.0574(19) 0.0344(15) -0.0146(15) -0.0087(13) 0.0060(13)
C9 0.0444(16) 0.0392(16) 0.0332(14) -0.0095(13) -0.0117(12) -0.0010(12)
C10 0.063(2) 0.0532(19) 0.0415(17) -0.0156(16) -0.0222(15) 0.0095(14)
C11 0.069(2) 0.076(2) 0.065(2) -0.022(2) -0.0438(19) 0.0129(19)
C12 0.059(2) 0.085(3) 0.069(2) -0.0321(19) -0.0317(18) 0.006(2)
C13 0.0577(19) 0.060(2) 0.0500(18) -0.0305(16) -0.0222(15) 0.0093(15)
C14 0.0438(16) 0.0391(16) 0.0381(15) -0.0115(13) -0.0159(13) 0.0000(12)
C15 0.0535(18) 0.0451(17) 0.0400(16) -0.0223(14) -0.0165(13) 0.0092(13)
C16 0.0516(17) 0.0456(17) 0.0371(15) -0.0234(14) -0.0147(13) 0.0117(12)
C17 0.0430(16) 0.0354(15) 0.0341(14) -0.0144(12) -0.0152(12) 0.0037(11)
C18 0.0489(17) 0.0422(17) 0.0442(16) -0.0230(14) -0.0141(13) 0.0062(13)
C19 0.0438(17) 0.0482(17) 0.0527(18) -0.0187(14) -0.0195(14) -0.0060(14)
C20 0.0550(18) 0.0471(17) 0.0395(16) -0.0140(15) -0.0224(14) -0.0020(13)
C21 0.0477(17) 0.0403(16) 0.0320(14) -0.0105(13) -0.0106(12) 0.0016(12)
C22 0.0366(15) 0.0330(14) 0.0352(14) -0.0103(12) -0.0081(11) -0.0017(11)
C23 0.0407(16) 0.0417(16) 0.0389(15) -0.0186(13) -0.0063(12) 0.0009(12)
C24 0.0362(15) 0.0344(15) 0.0382(15) -0.0143(12) -0.0076(12) 0.0051(12)
C25 0.0364(15) 0.0387(15) 0.0361(15) -0.0145(12) -0.0080(12) 0.0039(12)
C26 0.0506(19) 0.063(2) 0.0437(17) -0.0228(16) -0.0056(14) -0.0106(15)
C27 0.055(2) 0.065(2) 0.0519(19) -0.0229(17) -0.0191(16) -0.0102(16)
C28 0.0379(17) 0.059(2) 0.063(2) -0.0198(15) -0.0142(15) -0.0084(16)
C29 0.0374(16) 0.0505(18) 0.0521(18) -0.0150(14) -0.0030(13) -0.0061(14)
C30 0.0369(15) 0.0370(15) 0.0389(15) -0.0140(12) -0.0082(12) 0.0002(12)

loop_
_atom_type_symbol
_atom_type_description
_atom_type_scat_dispersion_real
_atom_type_scat_dispersion_imag
_atom_type_scat_source
C C 0.0033 0.0016 'International Tables Vol C Tables 4.2.6.8 and 6.1.1.4'
H H 0.0000 0.0000 'International Tables Vol C Tables 4.2.6.8 and 6.1.1.4'
N N 0.0061 0.0033 'International Tables Vol C Tables 4.2.6.8 and 6.1.1.4'
O O 0.0106 0.0060 'International Tables Vol C Tables 4.2.6.8 and 6.1.1.4'
S S 0.1246 0.1234 'International Tables Vol C Tables 4.2.6.8 and 6.1.1.4'

loop_
_geom_angle_atom_site_label_1
_geom_angle_atom_site_label_2
_geom_angle_atom_site_label_3
_geom_angle_site_symmetry_1
_geom_angle_site_symmetry_3
_geom_angle
_geom_angle_publ_flag
C6 S1 C7 . . 88.75(13) ?
C7 S2 C8 . . 102.31(13) ?
C24 S3 C23 . . 103.19(12) ?
C30 S4 C24 . . 88.64(12) ?
C7 N1 C1 . . 110.3(2) ?
C24 N2 C25 . . 110.1(2) ?
C14 O1 C15 . . 117.9(2) ?
C17 O2 C16 . . 118.58(19) ?
C2 C1 N1 . . 125.3(2) ?
C2 C1 C6 . . 119.4(2) ?
N1 C1 C6 . . 115.3(2) ?
C3 C2 C1 . . 119.0(3) ?
C3 C2 H2 . . 120.5 ?
C1 C2 H2 . . 120.5 ?
C2 C3 C4 . . 120.9(3) ?
C2 C3 H3 . . 119.6 ?
C4 C3 H3 . . 119.6 ?
C5 C4 C3 . . 121.3(3) ?
C5 C4 H4 . . 119.4 ?
C3 C4 H4 . . 119.4 ?
C4 C5 C6 . . 118.0(3) ?
C4 C5 H5 . . 121.0 ?
C6 C5 H5 . . 121.0 ?
C5 C6 C1 . . 121.5(3) ?
C5 C6 S1 . . 129.4(2) ?
C1 C6 S1 . . 109.18(19) ?
N1 C7 S2 . . 126.9(2) ?
N1 C7 S1 . . 116.4(2) ?
S2 C7 S1 . . 116.72(16) ?
C9 C8 S2 . . 112.85(19) ?
C9 C8 H8A . . 109.0 ?
S2 C8 H8A . . 109.0 ?
C9 C8 H8B . . 109.0 ?
S2 C8 H8B . . 109.0 ?
H8A C8 H8B . . 107.8 ?
C10 C9 C14 . . 117.8(3) ?
C10 C9 C8 . . 121.6(3) ?
C14 C9 C8 . . 120.6(2) ?
C11 C10 C9 . . 121.3(3) ?
C11 C10 H10 . . 119.3 ?
C9 C10 H10 . . 119.3 ?
C12 C11 C10 . . 119.8(3) ?
C12 C11 H11 . . 120.1 ?
C10 C11 H11 . . 120.1 ?
C11 C12 C13 . . 120.7(3) ?
C11 C12 H12 . . 119.7 ?
C13 C12 H12 . . 119.7 ?
C14 C13 C12 . . 119.5(3) ?
C14 C13 H13 . . 120.2 ?
C12 C13 H13 . . 120.2 ?
O1 C14 C13 . . 125.0(2) ?
O1 C14 C9 . . 114.2(2) ?
C13 C14 C9 . . 120.8(2) ?
O1 C15 C16 . . 105.2(2) ?
O1 C15 H15A . . 110.7 ?
C16 C15 H15A . . 110.7 ?
O1 C15 H15B . . 110.7 ?
C16 C15 H15B . . 110.7 ?
H15A C15 H15B . . 108.8 ?
O2 C16 C15 . . 104.9(2) ?
O2 C16 H16A . . 110.8 ?
C15 C16 H16A . . 110.8 ?
O2 C16 H16B . . 110.8 ?
C15 C16 H16B . . 110.8 ?
H16A C16 H16B . . 108.8 ?
O2 C17 C18 . . 124.5(2) ?
O2 C17 C22 . . 115.0(2) ?
C18 C17 C22 . . 120.5(2) ?
C17 C18 C19 . . 119.3(2) ?
C17 C18 H18 . . 120.3 ?
C19 C18 H18 . . 120.3 ?
C20 C19 C18 . . 121.0(3) ?
C20 C19 H19 . . 119.5 ?
C18 C19 H19 . . 119.5 ?
C19 C20 C21 . . 119.2(2) ?
C19 C20 H20 . . 120.4 ?
C21 C20 H20 . . 120.4 ?
C20 C21 C22 . . 121.6(3) ?
C20 C21 H21 . . 119.2 ?
C22 C21 H21 . . 119.2 ?
C21 C22 C17 . . 118.3(2) ?
C21 C22 C23 . . 121.8(2) ?
C17 C22 C23 . . 119.8(2) ?
C22 C23 S3 . . 107.34(17) ?
C22 C23 H23A . . 110.2 ?
S3 C23 H23A . . 110.2 ?
C22 C23 H23B . . 110.2 ?
S3 C23 H23B . . 110.2 ?
H23A C23 H23B . . 108.5 ?
N2 C24 S3 . . 120.79(19) ?
N2 C24 S4 . . 116.25(19) ?
S3 C24 S4 . . 122.87(15) ?
N2 C25 C30 . . 115.4(2) ?
N2 C25 C26 . . 125.1(2) ?
C30 C25 C26 . . 119.5(2) ?
C27 C26 C25 . . 119.1(3) ?
C27 C26 H26 . . 120.5 ?
C25 C26 H26 . . 120.5 ?
C26 C27 C28 . . 120.7(3) ?
C26 C27 H27 . . 119.7 ?
C28 C27 H27 . . 119.7 ?
C29 C28 C27 . . 121.6(3) ?
C29 C28 H28 . . 119.2 ?
C27 C28 H28 . . 119.2 ?
C28 C29 C30 . . 118.0(3) ?
C28 C29 H29 . . 121.0 ?
C30 C29 H29 . . 121.0 ?
C29 C30 C25 . . 121.2(2) ?
C29 C30 S4 . . 129.3(2) ?
C25 C30 S4 . . 109.55(19) ?

loop_
_geom_bond_atom_site_label_1
_geom_bond_atom_site_label_2
_geom_bond_site_symmetry_2
_geom_bond_distance
_geom_bond_publ_flag
S1 C6 . 1.739(3) ?
S1 C7 . 1.752(3) ?
S2 C7 . 1.736(3) ?
S2 C8 . 1.824(3) ?
S3 C24 . 1.740(3) ?
S3 C23 . 1.820(3) ?
S4 C30 . 1.736(3) ?
S4 C24 . 1.751(3) ?
N1 C7 . 1.290(3) ?
N1 C1 . 1.394(3) ?
N2 C24 . 1.295(3) ?
N2 C25 . 1.393(3) ?
O1 C14 . 1.365(3) ?
O1 C15 . 1.419(3) ?
O2 C17 . 1.366(3) ?
O2 C16 . 1.428(3) ?
C1 C2 . 1.386(4) ?
C1 C6 . 1.400(4) ?
C2 C3 . 1.378(4) ?
C2 H2 . 0.9300 ?
C3 C4 . 1.383(4) ?
C3 H3 . 0.9300 ?
C4 C5 . 1.373(4) ?
C4 H4 . 0.9300 ?
C5 C6 . 1.385(4) ?
C5 H5 . 0.9300 ?
C8 C9 . 1.494(4) ?
C8 H8A . 0.9700 ?
C8 H8B . 0.9700 ?
C9 C10 . 1.383(4) ?
C9 C14 . 1.401(4) ?
C10 C11 . 1.381(4) ?
C10 H10 . 0.9300 ?
C11 C12 . 1.364(4) ?
C11 H11 . 0.9300 ?
C12 C13 . 1.379(4) ?
C12 H12 . 0.9300 ?
C13 C14 . 1.381(4) ?
C13 H13 . 0.9300 ?
C15 C16 . 1.501(3) ?
C15 H15A . 0.9700 ?
C15 H15B . 0.9700 ?
C16 H16A . 0.9700 ?
C16 H16B . 0.9700 ?
C17 C18 . 1.383(3) ?
C17 C22 . 1.400(3) ?
C18 C19 . 1.383(4) ?
C18 H18 . 0.9300 ?
C19 C20 . 1.372(4) ?
C19 H19 . 0.9300 ?
C20 C21 . 1.379(4) ?
C20 H20 . 0.9300 ?
C21 C22 . 1.379(3) ?
C21 H21 . 0.9300 ?
C22 C23 . 1.502(3) ?
C23 H23A . 0.9700 ?
C23 H23B . 0.9700 ?
C25 C30 . 1.392(3) ?
C25 C26 . 1.394(4) ?
C26 C27 . 1.365(4) ?
C26 H26 . 0.9300 ?
C27 C28 . 1.390(4) ?
C27 H27 . 0.9300 ?
C28 C29 . 1.361(4) ?
C28 H28 . 0.9300 ?
C29 C30 . 1.392(4) ?
C29 H29 . 0.9300 ?

loop_
_geom_hbond_atom_site_label_D
_geom_hbond_atom_site_label_H
_geom_hbond_atom_site_label_A
_geom_hbond_site_symmetry_A
_geom_hbond_distance_DH
_geom_hbond_distance_HA
_geom_hbond_distance_DA
_geom_hbond_angle_DHA
C3 H3 Cg2 1_455 0.93 2.91 3.727(3) 147
C13 H13 Cg3 1_655 0.93 2.87 3.705(3) 149
C18 H18 Cg3 1_555 0.93 2.81 3.636(3) 149
C21 H21 Cg2 2_675 0.93 2.78 3.457(3) 131
C29 H29 Cg5 1_655 0.93 2.79 3.559(3) 141

loop_
_geom_torsion_atom_site_label_1
_geom_torsion_atom_site_label_2
_geom_torsion_atom_site_label_3
_geom_torsion_atom_site_label_4
_geom_torsion_site_symmetry_1
_geom_torsion_site_symmetry_2
_geom_torsion_site_symmetry_3
_geom_torsion_site_symmetry_4
_geom_torsion
_geom_torsion_publ_flag
C7 N1 C1 C2 . . . . -178.5(3) ?
C7 N1 C1 C6 . . . . 2.0(3) ?
N1 C1 C2 C3 . . . . -178.7(3) ?
C6 C1 C2 C3 . . . . 0.8(4) ?
C1 C2 C3 C4 . . . . 0.3(4) ?
C2 C3 C4 C5 . . . . -0.8(5) ?
C3 C4 C5 C6 . . . . 0.3(5) ?
C4 C5 C6 C1 . . . . 0.8(4) ?
C4 C5 C6 S1 . . . . -178.3(2) ?
C2 C1 C6 C5 . . . . -1.4(4) ?
N1 C1 C6 C5 . . . . 178.2(2) ?
C2 C1 C6 S1 . . . . 178.0(2) ?
N1 C1 C6 S1 . . . . -2.5(3) ?
C7 S1 C6 C5 . . . . -179.0(3) ?
C7 S1 C6 C1 . . . . 1.8(2) ?
C1 N1 C7 S2 . . . . -178.76(19) ?
C1 N1 C7 S1 . . . . -0.5(3) ?
C8 S2 C7 N1 . . . . -12.9(3) ?
C8 S2 C7 S1 . . . . 168.86(15) ?
C6 S1 C7 N1 . . . . -0.8(2) ?
C6 S1 C7 S2 . . . . 177.66(16) ?
C7 S2 C8 C9 . . . . -117.2(2) ?
S2 C8 C9 C10 . . . . -108.3(3) ?
S2 C8 C9 C14 . . . . 73.8(3) ?
C14 C9 C10 C11 . . . . 0.2(4) ?
C8 C9 C10 C11 . . . . -177.8(3) ?
C9 C10 C11 C12 . . . . 0.3(5) ?
C10 C11 C12 C13 . . . . -0.5(5) ?
C11 C12 C13 C14 . . . . 0.2(5) ?
C15 O1 C14 C13 . . . . -1.7(4) ?
C15 O1 C14 C9 . . . . 178.8(2) ?
C12 C13 C14 O1 . . . . -179.1(3) ?
C12 C13 C14 C9 . . . . 0.3(4) ?
C10 C9 C14 O1 . . . . 179.0(2) ?
C8 C9 C14 O1 . . . . -3.0(4) ?
C10 C9 C14 C13 . . . . -0.5(4) ?
C8 C9 C14 C13 . . . . 177.5(3) ?
C14 O1 C15 C16 . . . . 176.6(2) ?
C17 O2 C16 C15 . . . . 174.3(2) ?
O1 C15 C16 O2 . . . . 178.7(2) ?
C16 O2 C17 C18 . . . . -2.8(4) ?
C16 O2 C17 C22 . . . . 178.2(2) ?
O2 C17 C18 C19 . . . . -178.1(2) ?
C22 C17 C18 C19 . . . . 0.8(4) ?
C17 C18 C19 C20 . . . . 0.2(4) ?
C18 C19 C20 C21 . . . . -0.7(4) ?
C19 C20 C21 C22 . . . . 0.3(4) ?
C20 C21 C22 C17 . . . . 0.7(4) ?
C20 C21 C22 C23 . . . . -177.3(2) ?
O2 C17 C22 C21 . . . . 177.8(2) ?
C18 C17 C22 C21 . . . . -1.2(4) ?
O2 C17 C22 C23 . . . . -4.2(3) ?
C18 C17 C22 C23 . . . . 176.8(2) ?
C21 C22 C23 S3 . . . . 103.3(2) ?
C17 C22 C23 S3 . . . . -74.7(3) ?
C24 S3 C23 C22 . . . . 167.45(18) ?
C25 N2 C24 S3 . . . . -176.17(18) ?
C25 N2 C24 S4 . . . . 0.5(3) ?
C23 S3 C24 N2 . . . . -162.0(2) ?
C23 S3 C24 S4 . . . . 21.6(2) ?
C30 S4 C24 N2 . . . . 0.1(2) ?
C30 S4 C24 S3 . . . . 176.65(18) ?
C24 N2 C25 C30 . . . . -1.0(3) ?
C24 N2 C25 C26 . . . . 178.4(3) ?
N2 C25 C26 C27 . . . . -179.7(3) ?
C30 C25 C26 C27 . . . . -0.3(4) ?
C25 C26 C27 C28 . . . . 0.0(5) ?
C26 C27 C28 C29 . . . . -0.2(5) ?
C27 C28 C29 C30 . . . . 0.8(5) ?
C28 C29 C30 C25 . . . . -1.1(4) ?
C28 C29 C30 S4 . . . . 178.0(2) ?
N2 C25 C30 C29 . . . . -179.7(2) ?
C26 C25 C30 C29 . . . . 0.9(4) ?
N2 C25 C30 S4 . . . . 1.0(3) ?
C26 C25 C30 S4 . . . . -178.4(2) ?
C24 S4 C30 C29 . . . . -179.8(3) ?
C24 S4 C30 C25 . . . . -0.6(2) ?

loop_
_cod_related_entry_id
_cod_related_entry_database
_cod_related_entry_code
1 ChemSpider 24745705
